data_7160294
loop_
_publ_author_name
'Yang, Sha'
'Zhou, Jie'
'Gan, Ziyang'
'Wu, Shuai'
'Shi, Dan'
'Yan, Hong'
'Xie, Lili'
'Cheng, Jiajia'
'Li, Yuanming'

_publ_section_title
;
 Synthesis, Structure, and Reactivity of a Fully Aryl-substituted
 Pyrroles: Toward the Synthesis of Nitrogen-doped Buckybowl
;
_journal_name_full 'Organic &amp; Biomolecular Chemistry'
_journal_paper_doi 10.1039/D4OB01835D
_journal_year 2025
_chemical_formula_moiety 'C31 H20 O5'
_chemical_formula_sum 'C31 H20 O5'
_chemical_formula_weight 472.47
_space_group_crystal_system triclinic
_space_group_IT_number 2
_space_group_name_Hall '-P 1'
_space_group_name_H-M_alt 'P -1'
_atom_sites_solution_hydrogens geom
_atom_sites_solution_primary dual
_audit_creation_date 2024-01-30
_audit_creation_method
;
Olex2 1.3
(compiled 2020.11.12 svn.r5f609507 for OlexSys, GUI svn.r6408)
;
_audit_update_record
;
2024-03-16 deposited with the CCDC.	2024-12-06 downloaded from the CCDC.
;
_cell_angle_alpha 80.397(2)
_cell_angle_beta 74.367(3)
_cell_angle_gamma 82.730(3)
_cell_formula_units_Z 4
_cell_length_a 10.1607(4)
_cell_length_b 13.9705(4)
_cell_length_c 17.2919(5)
_cell_measurement_reflns_used 6673
_cell_measurement_temperature 100.00(10)
_cell_measurement_theta_max 55.0340
_cell_measurement_theta_min 2.3850
_cell_volume 2322.04(14)
_computing_cell_refinement 'CrysAlisPro 1.171.42.84a (Rigaku OD, 2023)'
_computing_data_collection 'CrysAlisPro 1.171.42.84a (Rigaku OD, 2023)'
_computing_data_reduction 'CrysAlisPro 1.171.42.84a (Rigaku OD, 2023)'
_computing_molecular_graphics 'Olex2 1.3 (Dolomanov et al., 2009)'
_computing_publication_material 'Olex2 1.3 (Dolomanov et al., 2009)'
_computing_structure_refinement 'SHELXL 2017/1 (Sheldrick, 2015)'
_computing_structure_solution 'SHELXT 2014/5 (Sheldrick, 2014)'
_diffrn_ambient_environment N~2~
_diffrn_ambient_temperature 100.00(10)
_diffrn_detector 'Hybrid Pixel Array Detector'
_diffrn_detector_area_resol_mean 10.0000
_diffrn_detector_type HyPix
_diffrn_measured_fraction_theta_full 0.995
_diffrn_measured_fraction_theta_max 0.973
_diffrn_measurement_details
;
List of Runs (angles in degrees, time in seconds):

  # Type    Start    End  Width  t~exp~   \w     \q     \k     \f   Frames
#--------------------------------------------------------------------------
  1  \w    -72.00  -5.00   0.50    1.00    --   -0.78 -46.00  13.00  134
  2  \w      0.00  25.00   0.50    1.00    --   -0.78 -46.00  13.00   50
  3  \w     -7.00  72.00   0.50    2.00    --   68.44 -46.00  13.00  158
  4  \w     49.00 143.00   0.50    2.00    --   68.44  46.00 163.00  188
  5  \w   -146.00 -46.00   0.50    2.00    --  -70.00 -46.00  13.00  200
  6  \w    -44.00   3.00   0.50    2.00    --  -70.00  46.00 163.00   94
  7  \w      7.00  37.00   0.50    1.00    --   -0.78 -99.00-120.00   60
  8  \w    -25.00  23.00   0.50    1.00    --   -0.78  46.00 163.00   96
  9  \w     31.00  70.00   0.50    1.00    --   -0.78  46.00 163.00   78
 10  \w     89.00 114.00   0.50    2.00    --   68.44  77.00 120.00   50
 11  \w     43.00  92.00   0.50    2.00    --   68.44 -57.00-150.00   98
 12  \w     68.00  93.00   0.50    2.00    --   68.44-125.00  60.00   50
 13  \w     20.00 105.00   0.50    2.00    --   68.44-125.00  30.00  170
 14  \w     56.00 102.00   0.50    2.00    --   68.44-125.00  90.00   92
 15  \w     -9.00  65.00   0.50    2.00    --   68.44 -38.00  30.00  148
 16  \w     -5.00  20.00   0.50    2.00    --   68.44 -57.00-150.00   50
 17  \w     40.00  69.00   0.50    2.00    --   68.44  77.00 120.00   58
 18  \w     91.00 141.00   0.50    2.00    --   68.44 125.00  90.00  100
 19  \w     20.00 108.00   0.50    2.00    --   68.44-125.00 -90.00  176
 20  \w    -93.00 -61.00   0.50    2.00    --  -70.00  77.00-150.00   64
 21  \w    -95.00 -27.00   0.50    2.00    --  -70.00 125.00 150.00  136
 22  \w   -142.00 -90.00   0.50    2.00    --  -70.00 -99.00 120.00  104
 23  \w   -139.00 -86.00   0.50    2.00    --  -70.00-125.00 150.00  106
;
_diffrn_measurement_device 'four-circle diffractometer'
_diffrn_measurement_device_type 'ROD, Synergy Custom system, HyPix'
_diffrn_measurement_method '\w scans'
_diffrn_orient_matrix_type 'CrysAlisPro convention (1999,Acta A55,543-557)'
_diffrn_orient_matrix_UB_11 0.1290204000
_diffrn_orient_matrix_UB_12 -0.0363867000
_diffrn_orient_matrix_UB_13 -0.0016923000
_diffrn_orient_matrix_UB_21 0.0465513000
_diffrn_orient_matrix_UB_22 0.0822833000
_diffrn_orient_matrix_UB_23 -0.0451235000
_diffrn_orient_matrix_UB_31 -0.0076155000
_diffrn_orient_matrix_UB_32 0.0377854000
_diffrn_orient_matrix_UB_33 0.0674975000
_diffrn_radiation_monochromator mirror
_diffrn_radiation_probe x-ray
_diffrn_radiation_type 'Ga K\a'
_diffrn_radiation_wavelength 1.3405
_diffrn_reflns_av_R_equivalents 0.0571
_diffrn_reflns_av_unetI/netI 0.0690
_diffrn_reflns_Laue_measured_fraction_full 0.995
_diffrn_reflns_Laue_measured_fraction_max 0.973
_diffrn_reflns_limit_h_max 12
_diffrn_reflns_limit_h_min -12
_diffrn_reflns_limit_k_max 17
_diffrn_reflns_limit_k_min -17
_diffrn_reflns_limit_l_max 21
_diffrn_reflns_limit_l_min -16
_diffrn_reflns_number 23602
_diffrn_reflns_point_group_measured_fraction_full 0.995
_diffrn_reflns_point_group_measured_fraction_max 0.973
_diffrn_reflns_theta_full 53.543
_diffrn_reflns_theta_max 55.919
_diffrn_reflns_theta_min 2.329
_diffrn_source 'micro-focus metaljet'
_exptl_absorpt_coefficient_mu 0.474
_exptl_absorpt_correction_T_max 1.00000
_exptl_absorpt_correction_T_min 0.77380
_exptl_absorpt_correction_type multi-scan
_exptl_absorpt_process_details
;
CrysAlisPro 1.171.42.84a (Rigaku Oxford Diffraction, 2023)
Empirical absorption correction using spherical harmonics,
implemented in SCALE3 ABSPACK scaling algorithm.
;
_exptl_crystal_colour 'clear light colourless'
_exptl_crystal_colour_lustre clear
_exptl_crystal_colour_modifier light
_exptl_crystal_colour_primary colourless
_exptl_crystal_density_diffrn 1.351
_exptl_crystal_description plate
_exptl_crystal_F_000 984
_exptl_crystal_size_max 0.04
_exptl_crystal_size_mid 0.03
_exptl_crystal_size_min 0.01
_refine_diff_density_max 0.350
_refine_diff_density_min -0.225
_refine_diff_density_rms 0.060
_refine_ls_extinction_method none
_refine_ls_goodness_of_fit_ref 1.103
_refine_ls_hydrogen_treatment constr
_refine_ls_matrix_type full
_refine_ls_number_parameters 653
_refine_ls_number_reflns 8938
_refine_ls_number_restraints 0
_refine_ls_restrained_S_all 1.103
_refine_ls_R_factor_all 0.1022
_refine_ls_R_factor_gt 0.0669
_refine_ls_shift/su_max 0.000
_refine_ls_shift/su_mean 0.000
_refine_ls_structure_factor_coef Fsqd
_refine_ls_weighting_details 'w=1/[\s^2^(Fo^2^)+(0.0689P)^2^+0.7958P] where P=(Fo^2^+2Fc^2^)/3'
_refine_ls_weighting_scheme calc
_refine_ls_wR_factor_gt 0.1457
_refine_ls_wR_factor_ref 0.1582
_reflns_Friedel_coverage 0.000
_reflns_number_gt 6514
_reflns_number_total 8938
_reflns_threshold_expression 'I > 2\s(I)'
_cod_data_source_file d4ob01835d2.cif
_cod_data_source_block 5
_cod_database_code 7160294
_shelx_shelxl_version_number 2017/1
_shelx_space_group_comment
;
The symmetry employed for this shelxl refinement is uniquely defined
by the following loop, which should always be used as a source of
symmetry information in preference to the above space-group names.
They are only intended as comments.
;
_shelx_estimated_absorpt_t_max 0.995
_shelx_estimated_absorpt_t_min 0.981
_reflns_odcompleteness_completeness 99.47
_reflns_odcompleteness_iscentric 1
_reflns_odcompleteness_theta 53.78
_olex2_refinement_description
;
1. Fixed Uiso
 At 1.2 times of:
  All C(H) groups
 At 1.5 times of:
  All C(H,H,H) groups
2.a Aromatic/amide H refined with riding coordinates:
 C26(H26), C9(H9), C40(H40), C10(H10), C11(H11), C3(H3), C2(H2), C30(H30),
 C4(H4), C25(H25), C61(H61), C34(H34), C62(H62), C45(H45), C38(H38), C69(H69),
 C39(H39), C47(H47), C70(H70), C66(H66), C46(H46), C58(H58), C22(H22), C33(H33),
  C59(H59), C31(H31), C23(H23), C67(H67)
2.b Idealised Me refined as rotating group:
 C72(H72A,H72B,H72C), C64(H64A,H64B,H64C), C36(H36A,H36B,H36C), C28(H28A,H28B,
 H28C)
;
_olex2_submission_special_instructions 'No special instructions were received'
_oxdiff_exptl_absorpt_empirical_details
;
Empirical correction (ABSPACK) includes:
- Absorption correction using spherical harmonics
- Frame scaling
;
_oxdiff_exptl_absorpt_empirical_full_max 3.900
_oxdiff_exptl_absorpt_empirical_full_min 0.257

loop_
_space_group_symop_operation_xyz
'x, y, z'
'-x, -y, -z'

loop_
_atom_site_label
_atom_site_type_symbol
_atom_site_fract_x
_atom_site_fract_y
_atom_site_fract_z
_atom_site_U_iso_or_equiv
_atom_site_adp_type
_atom_site_occupancy
_atom_site_site_symmetry_order
_atom_site_calc_flag
_atom_site_refinement_flags_posn
_atom_site_refinement_flags_adp
_atom_site_refinement_flags_occupancy
_atom_site_disorder_assembly
_atom_site_disorder_group
O20 O 0.88432(18) 1.18135(13) 0.64928(11) 0.0377(5) Uani 1 1 d . . . . .
O56 O 0.62491(19) 0.68612(13) 0.76934(11) 0.0368(4) Uani 1 1 d . . . . .
O52 O 0.5261(2) 0.61677(13) 0.33678(11) 0.0389(5) Uani 1 1 d . . . . .
O54 O 0.2805(2) 0.72110(13) 0.77686(11) 0.0404(5) Uani 1 1 d . . . . .
O63 O 0.3706(2) 0.37522(13) 1.04837(11) 0.0426(5) Uani 1 1 d . . . . .
O18 O 0.58346(19) 1.19524(13) 0.79015(11) 0.0409(5) Uani 1 1 d . . . . .
O71 O 1.04939(19) 0.31470(14) 0.80129(11) 0.0428(5) Uani 1 1 d . . . . .
O16 O 0.4325(2) 1.12436(13) 0.36483(11) 0.0381(5) Uani 1 1 d . . . . .
O27 O 0.2432(2) 0.84039(14) 0.98679(11) 0.0451(5) Uani 1 1 d . . . . .
O35 O 0.9115(2) 0.77060(16) 0.87415(14) 0.0591(6) Uani 1 1 d . . . . .
C7 C 0.5588(2) 1.12980(17) 0.67707(15) 0.0264(5) Uani 1 1 d . . . . .
C6 C 0.6922(2) 1.11761(17) 0.63131(15) 0.0260(5) Uani 1 1 d . . . . .
C5 C 0.7259(2) 1.10879(16) 0.54531(15) 0.0265(5) Uani 1 1 d . . . . .
C12 C 0.3872(3) 1.14006(17) 0.50877(15) 0.0276(6) Uani 1 1 d . . . . .
C14 C 0.6146(3) 1.11599(17) 0.51227(15) 0.0262(5) Uani 1 1 d . . . . .
C13 C 0.4787(2) 1.13216(16) 0.55816(15) 0.0255(5) Uani 1 1 d . . . . .
C8 C 0.4442(2) 1.13953(17) 0.63975(15) 0.0256(5) Uani 1 1 d . . . . .
C19 C 0.8115(2) 1.11350(18) 0.66911(15) 0.0282(6) Uani 1 1 d . . . . .
C42 C 0.5807(3) 0.61061(17) 0.66835(15) 0.0297(6) Uani 1 1 d . . . . .
C50 C 0.5889(3) 0.60759(17) 0.52823(15) 0.0292(6) Uani 1 1 d . . . . .
C15 C 0.4735(3) 1.12535(17) 0.42453(15) 0.0295(6) Uani 1 1 d . . . . .
C26 C 0.4190(3) 0.97709(18) 0.80004(15) 0.0294(6) Uani 1 1 d . . . . .
H26 H 0.446682 0.969344 0.744249 0.035 Uiso 1 1 calc R U . . .
C9 C 0.3015(2) 1.15812(17) 0.67503(16) 0.0288(6) Uani 1 1 d . . . . .
H9 H 0.269283 1.164295 0.731039 0.035 Uiso 1 1 calc R U . . .
C29 C 0.8387(2) 1.02532(18) 0.72416(15) 0.0277(5) Uani 1 1 d . . . . .
C49 C 0.4446(3) 0.62328(17) 0.54718(15) 0.0294(6) Uani 1 1 d . . . . .
C17 C 0.5322(3) 1.13423(18) 0.76686(15) 0.0299(6) Uani 1 1 d . . . . .
C1 C 0.6204(3) 1.11115(17) 0.43124(15) 0.0281(6) Uani 1 1 d . . . . .
C48 C 0.3978(3) 0.63025(17) 0.47676(16) 0.0314(6) Uani 1 1 d . . . . .
C37 C 0.6442(3) 0.60444(17) 0.44485(15) 0.0311(6) Uani 1 1 d . . . . .
C40 C 0.8068(3) 0.59100(18) 0.55435(16) 0.0326(6) Uani 1 1 d . . . . .
H40 H 0.865088 0.586086 0.589774 0.039 Uiso 1 1 calc R U . . .
C10 C 0.2096(3) 1.16717(18) 0.62729(16) 0.0312(6) Uani 1 1 d . . . . .
H10 H 0.114807 1.180399 0.651878 0.037 Uiso 1 1 calc R U . . .
C21 C 0.4488(3) 1.06072(19) 0.82449(15) 0.0300(6) Uani 1 1 d . . . . .
C41 C 0.6625(3) 0.60129(17) 0.58611(15) 0.0289(6) Uani 1 1 d . . . . .
C11 C 0.2496(3) 1.15774(17) 0.54401(16) 0.0306(6) Uani 1 1 d . . . . .
H11 H 0.183624 1.163411 0.513286 0.037 Uiso 1 1 calc R U . . .
C44 C 0.3643(3) 0.63414(17) 0.62450(15) 0.0307(6) Uani 1 1 d . . . . .
C3 C 0.8633(3) 1.08765(18) 0.41024(16) 0.0330(6) Uani 1 1 d . . . . .
H3 H 0.951344 1.076851 0.374619 0.040 Uiso 1 1 calc R U . . .
C43 C 0.4397(3) 0.62743(17) 0.68650(15) 0.0298(6) Uani 1 1 d . . . . .
C2 C 0.7467(3) 1.09697(17) 0.37857(16) 0.0321(6) Uani 1 1 d . . . . .
H2 H 0.755597 1.093527 0.322963 0.039 Uiso 1 1 calc R U . . .
C51 C 0.5226(3) 0.61714(17) 0.40757(16) 0.0325(6) Uani 1 1 d . . . . .
C30 C 0.7747(3) 0.94077(19) 0.72941(16) 0.0340(6) Uani 1 1 d . . . . .
H30 H 0.710125 0.941210 0.698501 0.041 Uiso 1 1 calc R U . . .
C57 C 0.3641(3) 0.57207(19) 0.84149(16) 0.0324(6) Uani 1 1 d . . . . .
C4 C 0.8552(3) 1.09350(17) 0.49022(16) 0.0308(6) Uani 1 1 d . . . . .
H4 H 0.936599 1.087250 0.508371 0.037 Uiso 1 1 calc R U . . .
C25 C 0.3501(3) 0.90576(19) 0.85562(15) 0.0338(6) Uani 1 1 d . . . . .
H25 H 0.331387 0.849224 0.837983 0.041 Uiso 1 1 calc R U . . .
C61 C 0.4196(3) 0.40722(19) 0.90095(16) 0.0335(6) Uani 1 1 d . . . . .
H61 H 0.454711 0.341857 0.894657 0.040 Uiso 1 1 calc R U . . .
C65 C 0.7602(3) 0.53693(18) 0.74868(15) 0.0313(6) Uani 1 1 d . . . . .
C55 C 0.6540(3) 0.61536(18) 0.73302(15) 0.0308(6) Uani 1 1 d . . . . .
C34 C 0.9339(3) 1.0225(2) 0.76950(15) 0.0321(6) Uani 1 1 d . . . . .
H34 H 0.979868 1.078810 0.765877 0.039 Uiso 1 1 calc R U . . .
C62 C 0.4170(3) 0.47619(19) 0.83309(16) 0.0328(6) Uani 1 1 d . . . . .
H62 H 0.451734 0.457711 0.780433 0.039 Uiso 1 1 calc R U . . .
C45 C 0.2222(3) 0.65277(18) 0.63064(17) 0.0339(6) Uani 1 1 d . . . . .
H45 H 0.160078 0.660563 0.681642 0.041 Uiso 1 1 calc R U . . .
C38 C 0.7831(3) 0.59403(18) 0.41589(16) 0.0353(6) Uani 1 1 d . . . . .
H38 H 0.824501 0.590899 0.360023 0.042 Uiso 1 1 calc R U . . .
C69 C 0.8597(3) 0.3706(2) 0.74889(16) 0.0348(6) Uani 1 1 d . . . . .
H69 H 0.859089 0.306571 0.737358 0.042 Uiso 1 1 calc R U . . .
C53 C 0.3567(3) 0.64561(19) 0.77039(16) 0.0334(6) Uani 1 1 d . . . . .
C39 C 0.8637(3) 0.58801(18) 0.47243(16) 0.0351(6) Uani 1 1 d . . . . .
H39 H 0.960798 0.581679 0.453157 0.042 Uiso 1 1 calc R U . . .
C47 C 0.2582(3) 0.64926(18) 0.48457(16) 0.0353(6) Uani 1 1 d . . . . .
H47 H 0.220863 0.655106 0.439050 0.042 Uiso 1 1 calc R U . . .
C70 C 0.7633(3) 0.44271(19) 0.73029(15) 0.0322(6) Uani 1 1 d . . . . .
H70 H 0.697882 0.428364 0.704580 0.039 Uiso 1 1 calc R U . . .
C60 C 0.3707(3) 0.43458(19) 0.97775(15) 0.0344(6) Uani 1 1 d . . . . .
C66 C 0.8585(3) 0.5566(2) 0.78552(16) 0.0360(6) Uani 1 1 d . . . . .
H66 H 0.856745 0.619910 0.799234 0.043 Uiso 1 1 calc R U . . .
C24 C 0.3080(3) 0.9164(2) 0.93727(16) 0.0360(6) Uani 1 1 d . . . . .
C46 C 0.1735(3) 0.65964(18) 0.56247(17) 0.0367(7) Uani 1 1 d . . . . .
H46 H 0.077439 0.672077 0.568435 0.044 Uiso 1 1 calc R U . . .
C58 C 0.3142(3) 0.5982(2) 0.91952(16) 0.0353(6) Uani 1 1 d . . . . .
H58 H 0.277539 0.663185 0.925992 0.042 Uiso 1 1 calc R U . . .
C68 C 0.9586(3) 0.3915(2) 0.78471(16) 0.0351(6) Uani 1 1 d . . . . .
C22 C 0.4059(3) 1.0698(2) 0.90701(17) 0.0400(7) Uani 1 1 d . . . . .
H22 H 0.425314 1.125852 0.925009 0.048 Uiso 1 1 calc R U . . .
C33 C 0.9627(3) 0.9383(2) 0.82006(16) 0.0376(7) Uani 1 1 d . . . . .
H33 H 1.027476 0.937138 0.850925 0.045 Uiso 1 1 calc R U . . .
C32 C 0.8955(3) 0.8561(2) 0.82478(18) 0.0409(7) Uani 1 1 d . . . . .
C59 C 0.3176(3) 0.5310(2) 0.98678(17) 0.0392(7) Uani 1 1 d . . . . .
H59 H 0.284003 0.549783 1.039403 0.047 Uiso 1 1 calc R U . . .
C31 C 0.8033(3) 0.8571(2) 0.77841(18) 0.0420(7) Uani 1 1 d . . . . .
H31 H 0.759927 0.799948 0.780488 0.050 Uiso 1 1 calc R U . . .
C23 C 0.3358(3) 0.9990(2) 0.96302(17) 0.0420(7) Uani 1 1 d . . . . .
H23 H 0.306736 1.006712 1.018796 0.050 Uiso 1 1 calc R U . . .
C67 C 0.9586(3) 0.4853(2) 0.80236(16) 0.0384(7) Uani 1 1 d . . . . .
H67 H 1.026769 0.500192 0.825769 0.046 Uiso 1 1 calc R U . . .
C72 C 1.1583(3) 0.3348(2) 0.83281(19) 0.0510(8) Uani 1 1 d . . . . .
H72A H 1.215585 0.381019 0.793030 0.077 Uiso 1 1 calc R U . . .
H72B H 1.214365 0.274099 0.843693 0.077 Uiso 1 1 calc R U . . .
H72C H 1.119472 0.362891 0.883244 0.077 Uiso 1 1 calc R U . . .
C64 C 0.4284(3) 0.2772(2) 1.04276(18) 0.0471(8) Uani 1 1 d . . . . .
H64A H 0.522229 0.277361 1.008143 0.071 Uiso 1 1 calc R U . . .
H64B H 0.372777 0.243486 1.019263 0.071 Uiso 1 1 calc R U . . .
H64C H 0.429712 0.243438 1.097014 0.071 Uiso 1 1 calc R U . . .
C36 C 0.9969(4) 0.7669(3) 0.9272(2) 0.0612(9) Uani 1 1 d . . . . .
H36A H 1.089403 0.781846 0.895589 0.092 Uiso 1 1 calc R U . . .
H36B H 1.000944 0.701519 0.958034 0.092 Uiso 1 1 calc R U . . .
H36C H 0.959556 0.814800 0.964707 0.092 Uiso 1 1 calc R U . . .
C28 C 0.1970(4) 0.8465(3) 1.07171(18) 0.0630(10) Uani 1 1 d . . . . .
H28A H 0.128763 0.902431 1.080735 0.095 Uiso 1 1 calc R U . . .
H28B H 0.275094 0.854784 1.092416 0.095 Uiso 1 1 calc R U . . .
H28C H 0.155588 0.786628 1.100192 0.095 Uiso 1 1 calc R U . . .

loop_
_atom_site_aniso_label
_atom_site_aniso_U_11
_atom_site_aniso_U_22
_atom_site_aniso_U_33
_atom_site_aniso_U_23
_atom_site_aniso_U_13
_atom_site_aniso_U_12
O20 0.0336(10) 0.0343(10) 0.0523(12) -0.0016(9) -0.0240(9) -0.0069(8)
O56 0.0521(12) 0.0321(10) 0.0337(10) -0.0062(8) -0.0218(9) -0.0051(8)
O52 0.0648(13) 0.0309(10) 0.0293(10) -0.0020(8) -0.0273(10) -0.0043(9)
O54 0.0535(12) 0.0327(11) 0.0382(11) -0.0078(9) -0.0198(10) 0.0061(9)
O63 0.0655(13) 0.0344(11) 0.0264(10) -0.0010(8) -0.0144(10) 0.0029(9)
O18 0.0499(12) 0.0406(11) 0.0420(11) -0.0129(9) -0.0214(10) -0.0099(9)
O71 0.0420(11) 0.0473(12) 0.0435(12) -0.0062(9) -0.0218(9) 0.0038(9)
O16 0.0510(12) 0.0355(11) 0.0364(11) -0.0052(8) -0.0258(9) -0.0038(9)
O27 0.0625(13) 0.0459(12) 0.0259(10) -0.0006(9) -0.0093(9) -0.0115(10)
O35 0.0569(14) 0.0516(13) 0.0707(16) 0.0170(11) -0.0353(12) -0.0031(11)
C7 0.0311(13) 0.0211(12) 0.0308(14) -0.0013(10) -0.0152(11) -0.0036(10)
C6 0.0307(13) 0.0209(12) 0.0313(14) -0.0026(10) -0.0169(11) -0.0017(10)
C5 0.0304(13) 0.0183(12) 0.0349(14) -0.0028(10) -0.0167(11) -0.0005(10)
C12 0.0356(14) 0.0211(12) 0.0325(14) 0.0000(11) -0.0206(12) -0.0047(10)
C14 0.0325(13) 0.0199(12) 0.0292(14) 0.0001(10) -0.0147(11) -0.0030(10)
C13 0.0301(13) 0.0202(12) 0.0314(14) -0.0006(10) -0.0175(11) -0.0043(10)
C8 0.0300(13) 0.0205(12) 0.0312(14) -0.0022(10) -0.0165(11) -0.0026(10)
C19 0.0250(13) 0.0310(14) 0.0336(15) -0.0101(11) -0.0127(11) -0.0020(10)
C42 0.0453(16) 0.0223(13) 0.0277(14) -0.0004(11) -0.0207(12) -0.0046(11)
C50 0.0453(16) 0.0189(12) 0.0289(14) 0.0002(10) -0.0198(12) -0.0051(11)
C15 0.0440(15) 0.0208(13) 0.0298(14) -0.0005(11) -0.0211(13) -0.0042(11)
C26 0.0361(14) 0.0342(15) 0.0212(13) -0.0054(11) -0.0144(11) 0.0028(11)
C9 0.0299(13) 0.0270(13) 0.0314(14) -0.0021(11) -0.0119(11) -0.0034(10)
C29 0.0265(13) 0.0321(14) 0.0278(14) -0.0064(11) -0.0120(11) 0.0001(10)
C49 0.0448(15) 0.0181(12) 0.0304(15) 0.0013(11) -0.0196(12) -0.0060(11)
C17 0.0309(13) 0.0303(14) 0.0332(15) -0.0060(11) -0.0172(12) 0.0027(11)
C1 0.0401(15) 0.0185(12) 0.0299(14) -0.0001(10) -0.0176(12) -0.0034(10)
C48 0.0503(17) 0.0192(13) 0.0322(15) 0.0017(11) -0.0246(13) -0.0064(11)
C37 0.0503(17) 0.0214(13) 0.0266(14) 0.0014(11) -0.0203(13) -0.0054(11)
C40 0.0474(16) 0.0246(13) 0.0323(15) 0.0010(11) -0.0234(13) -0.0051(11)
C10 0.0270(13) 0.0273(14) 0.0410(16) 0.0010(12) -0.0136(12) -0.0051(10)
C21 0.0328(14) 0.0346(14) 0.0274(14) -0.0058(11) -0.0161(11) -0.0001(11)
C41 0.0423(15) 0.0196(12) 0.0303(14) -0.0004(11) -0.0194(12) -0.0048(11)
C11 0.0318(14) 0.0253(13) 0.0423(16) 0.0016(11) -0.0248(12) -0.0056(10)
C44 0.0462(16) 0.0212(13) 0.0316(15) -0.0016(11) -0.0212(13) -0.0058(11)
C3 0.0341(14) 0.0256(14) 0.0376(16) -0.0050(12) -0.0074(12) 0.0003(11)
C43 0.0473(16) 0.0190(12) 0.0287(14) 0.0000(10) -0.0205(12) -0.0040(11)
C2 0.0445(16) 0.0239(13) 0.0294(14) -0.0034(11) -0.0126(12) -0.0019(11)
C51 0.0570(18) 0.0161(12) 0.0322(15) 0.0014(11) -0.0263(14) -0.0053(11)
C30 0.0329(14) 0.0325(14) 0.0418(16) -0.0077(12) -0.0194(12) 0.0027(11)
C57 0.0382(15) 0.0338(15) 0.0301(15) -0.0023(12) -0.0165(12) -0.0068(12)
C4 0.0307(14) 0.0242(13) 0.0415(16) -0.0041(11) -0.0170(12) -0.0004(10)
C25 0.0449(16) 0.0313(15) 0.0286(15) -0.0035(12) -0.0148(13) -0.0050(12)
C61 0.0452(16) 0.0277(14) 0.0323(15) -0.0041(12) -0.0178(13) -0.0032(12)
C65 0.0408(15) 0.0334(15) 0.0235(14) 0.0009(11) -0.0160(12) -0.0062(12)
C55 0.0415(15) 0.0285(14) 0.0262(14) -0.0014(11) -0.0138(12) -0.0093(11)
C34 0.0288(13) 0.0399(15) 0.0312(15) -0.0096(12) -0.0114(11) -0.0015(11)
C62 0.0430(15) 0.0335(15) 0.0270(14) -0.0038(11) -0.0163(12) -0.0068(12)
C45 0.0426(16) 0.0260(14) 0.0365(16) -0.0020(12) -0.0177(13) -0.0020(11)
C38 0.0540(18) 0.0264(14) 0.0263(14) 0.0000(11) -0.0128(13) -0.0061(12)
C69 0.0449(16) 0.0335(15) 0.0299(15) -0.0027(12) -0.0164(13) -0.0049(12)
C53 0.0415(15) 0.0312(15) 0.0346(15) -0.0070(12) -0.0198(13) -0.0040(12)
C39 0.0426(16) 0.0289(14) 0.0363(16) 0.0018(12) -0.0171(13) -0.0051(12)
C47 0.0539(17) 0.0244(13) 0.0370(16) 0.0012(12) -0.0288(14) -0.0075(12)
C70 0.0410(15) 0.0350(15) 0.0265(14) -0.0019(11) -0.0182(12) -0.0069(12)
C60 0.0436(16) 0.0366(15) 0.0261(14) -0.0013(12) -0.0154(12) -0.0046(12)
C66 0.0473(16) 0.0356(15) 0.0308(15) -0.0026(12) -0.0183(13) -0.0099(12)
C24 0.0425(16) 0.0378(16) 0.0281(15) -0.0027(12) -0.0114(12) -0.0022(12)
C46 0.0410(16) 0.0268(14) 0.0499(18) -0.0027(12) -0.0258(14) -0.0033(11)
C58 0.0432(16) 0.0311(14) 0.0338(15) -0.0048(12) -0.0154(13) 0.0012(12)
C68 0.0378(15) 0.0407(16) 0.0270(14) 0.0014(12) -0.0128(12) -0.0017(12)
C22 0.0484(17) 0.0419(17) 0.0367(16) -0.0147(14) -0.0173(14) -0.0032(13)
C33 0.0334(15) 0.0518(18) 0.0320(15) -0.0049(13) -0.0194(12) 0.0034(12)
C32 0.0366(15) 0.0380(16) 0.0450(18) 0.0037(13) -0.0133(13) 0.0029(12)
C59 0.0469(17) 0.0412(17) 0.0313(16) -0.0085(13) -0.0129(13) 0.0011(13)
C31 0.0401(16) 0.0332(15) 0.0567(19) -0.0013(13) -0.0231(15) -0.0012(12)
C23 0.0530(18) 0.0496(18) 0.0250(15) -0.0086(13) -0.0101(13) -0.0057(14)
C67 0.0428(16) 0.0460(17) 0.0340(15) -0.0017(13) -0.0225(13) -0.0090(13)
C72 0.0475(18) 0.065(2) 0.0487(19) -0.0147(16) -0.0289(15) 0.0103(15)
C64 0.071(2) 0.0357(17) 0.0348(17) -0.0008(13) -0.0196(16) 0.0036(15)
C36 0.057(2) 0.073(2) 0.050(2) 0.0086(17) -0.0240(17) 0.0107(18)
C28 0.089(3) 0.071(2) 0.0295(17) -0.0024(16) -0.0110(17) -0.024(2)

loop_
_atom_type_symbol
_atom_type_description
_atom_type_scat_dispersion_real
_atom_type_scat_dispersion_imag
_atom_type_scat_source
C C 0.0137 0.0067 'International Tables Vol C Tables 4.2.6.8 and 6.1.1.4'
H H 0.0000 0.0000 'International Tables Vol C Tables 4.2.6.8 and 6.1.1.4'
O O 0.0389 0.0241 'International Tables Vol C Tables 4.2.6.8 and 6.1.1.4'

loop_
_geom_angle_atom_site_label_1
_geom_angle_atom_site_label_2
_geom_angle_atom_site_label_3
_geom_angle
_geom_angle_site_symmetry_1
_geom_angle_site_symmetry_3
_geom_angle_publ_flag
C60 O63 C64 117.1(2) . . ?
C68 O71 C72 117.1(2) . . ?
C24 O27 C28 118.0(2) . . ?
C32 O35 C36 117.9(3) . . ?
C6 C7 C8 120.8(2) . . ?
C6 C7 C17 119.2(2) . . ?
C8 C7 C17 120.0(2) . . ?
C7 C6 C5 122.4(2) . . ?
C7 C6 C19 120.8(2) . . ?
C5 C6 C19 116.8(2) . . ?
C14 C5 C6 115.2(2) . . ?
C14 C5 C4 114.9(2) . . ?
C4 C5 C6 129.9(2) . . ?
C13 C12 C15 106.6(2) . . ?
C11 C12 C13 117.8(2) . . ?
C11 C12 C15 135.6(2) . . ?
C5 C14 C13 122.4(2) . . ?
C5 C14 C1 126.0(2) . . ?
C1 C14 C13 111.6(2) . . ?
C12 C13 C14 110.3(2) . . ?
C8 C13 C12 126.3(2) . . ?
C8 C13 C14 123.4(2) . . ?
C13 C8 C7 115.7(2) . . ?
C13 C8 C9 115.0(2) . . ?
C9 C8 C7 129.3(2) . . ?
O20 C19 C6 118.5(2) . . ?
O20 C19 C29 123.3(2) . . ?
C29 C19 C6 118.2(2) . . ?
C41 C42 C55 118.7(2) . . ?
C43 C42 C41 121.9(2) . . ?
C43 C42 C55 118.9(2) . . ?
C37 C50 C49 111.2(2) . . ?
C41 C50 C49 122.4(2) . . ?
C41 C50 C37 126.3(2) . . ?
O16 C15 C12 127.0(2) . . ?
O16 C15 C1 127.7(2) . . ?
C1 C15 C12 105.31(19) . . ?
C21 C26 H26 119.5 . . ?
C25 C26 H26 119.5 . . ?
C25 C26 C21 121.1(2) . . ?
C8 C9 H9 120.2 . . ?
C10 C9 C8 119.7(2) . . ?
C10 C9 H9 120.2 . . ?
C30 C29 C19 120.9(2) . . ?
C34 C29 C19 120.8(2) . . ?
C34 C29 C30 118.2(2) . . ?
C48 C49 C50 110.3(2) . . ?
C44 C49 C50 123.3(2) . . ?
C44 C49 C48 126.4(3) . . ?
O18 C17 C7 120.0(2) . . ?
O18 C17 C21 121.8(2) . . ?
C21 C17 C7 118.2(2) . . ?
C14 C1 C15 106.2(2) . . ?
C2 C1 C14 118.3(2) . . ?
C2 C1 C15 135.4(2) . . ?
C49 C48 C51 106.9(2) . . ?
C47 C48 C49 117.5(3) . . ?
C47 C48 C51 135.5(2) . . ?
C50 C37 C51 106.1(2) . . ?
C38 C37 C50 118.6(2) . . ?
C38 C37 C51 135.3(2) . . ?
C41 C40 H40 119.6 . . ?
C39 C40 H40 119.6 . . ?
C39 C40 C41 120.9(2) . . ?
C9 C10 H10 118.3 . . ?
C9 C10 C11 123.3(2) . . ?
C11 C10 H10 118.3 . . ?
C26 C21 C17 121.9(2) . . ?
C22 C21 C26 117.9(2) . . ?
C22 C21 C17 120.1(2) . . ?
C50 C41 C42 115.6(2) . . ?
C50 C41 C40 113.9(2) . . ?
C40 C41 C42 130.4(2) . . ?
C12 C11 C10 117.9(2) . . ?
C12 C11 H11 121.1 . . ?
C10 C11 H11 121.1 . . ?
C49 C44 C43 115.3(2) . . ?
C49 C44 C45 114.8(2) . . ?
C45 C44 C43 129.9(3) . . ?
C2 C3 H3 118.4 . . ?
C4 C3 H3 118.4 . . ?
C4 C3 C2 123.2(2) . . ?
C42 C43 C44 121.6(2) . . ?
C42 C43 C53 121.5(2) . . ?
C44 C43 C53 116.8(2) . . ?
C1 C2 C3 117.5(2) . . ?
C1 C2 H2 121.3 . . ?
C3 C2 H2 121.3 . . ?
O52 C51 C48 127.6(2) . . ?
O52 C51 C37 127.0(3) . . ?
C48 C51 C37 105.4(2) . . ?
C29 C30 H30 119.4 . . ?
C31 C30 C29 121.3(2) . . ?
C31 C30 H30 119.4 . . ?
C62 C57 C53 121.6(2) . . ?
C62 C57 C58 118.8(2) . . ?
C58 C57 C53 119.5(2) . . ?
C5 C4 H4 120.0 . . ?
C3 C4 C5 120.1(2) . . ?
C3 C4 H4 120.0 . . ?
C26 C25 H25 119.9 . . ?
C26 C25 C24 120.2(2) . . ?
C24 C25 H25 119.9 . . ?
C62 C61 H61 120.2 . . ?
C60 C61 H61 120.2 . . ?
C60 C61 C62 119.6(2) . . ?
C70 C65 C55 122.5(2) . . ?
C66 C65 C55 119.0(2) . . ?
C66 C65 C70 118.5(2) . . ?
O56 C55 C42 117.9(2) . . ?
O56 C55 C65 122.2(2) . . ?
C65 C55 C42 119.8(2) . . ?
C29 C34 H34 119.5 . . ?
C33 C34 C29 121.0(2) . . ?
C33 C34 H34 119.5 . . ?
C57 C62 H62 119.6 . . ?
C61 C62 C57 120.8(2) . . ?
C61 C62 H62 119.6 . . ?
C44 C45 H45 120.0 . . ?
C46 C45 C44 120.0(3) . . ?
C46 C45 H45 120.0 . . ?
C37 C38 H38 121.3 . . ?
C37 C38 C39 117.5(2) . . ?
C39 C38 H38 121.3 . . ?
C70 C69 H69 120.0 . . ?
C70 C69 C68 120.0(2) . . ?
C68 C69 H69 120.0 . . ?
O54 C53 C43 118.2(2) . . ?
O54 C53 C57 121.6(3) . . ?
C57 C53 C43 120.2(2) . . ?
C40 C39 C38 122.8(3) . . ?
C40 C39 H39 118.6 . . ?
C38 C39 H39 118.6 . . ?
C48 C47 H47 121.2 . . ?
C48 C47 C46 117.6(2) . . ?
C46 C47 H47 121.2 . . ?
C65 C70 H70 119.5 . . ?
C69 C70 C65 120.9(2) . . ?
C69 C70 H70 119.5 . . ?
O63 C60 C61 125.3(2) . . ?
O63 C60 C59 114.6(2) . . ?
C61 C60 C59 120.0(2) . . ?
C65 C66 H66 119.5 . . ?
C67 C66 C65 121.1(2) . . ?
C67 C66 H66 119.5 . . ?
O27 C24 C25 115.0(2) . . ?
O27 C24 C23 125.1(2) . . ?
C25 C24 C23 119.9(3) . . ?
C45 C46 C47 123.7(3) . . ?
C45 C46 H46 118.1 . . ?
C47 C46 H46 118.1 . . ?
C57 C58 H58 119.6 . . ?
C59 C58 C57 120.9(3) . . ?
C59 C58 H58 119.6 . . ?
O71 C68 C69 115.5(2) . . ?
O71 C68 C67 124.5(2) . . ?
C67 C68 C69 120.0(2) . . ?
C21 C22 H22 119.3 . . ?
C23 C22 C21 121.4(2) . . ?
C23 C22 H22 119.3 . . ?
C34 C33 H33 120.4 . . ?
C32 C33 C34 119.2(2) . . ?
C32 C33 H33 120.4 . . ?
O35 C32 C33 124.6(2) . . ?
O35 C32 C31 115.0(3) . . ?
C31 C32 C33 120.4(3) . . ?
C60 C59 H59 120.0 . . ?
C58 C59 C60 119.9(3) . . ?
C58 C59 H59 120.0 . . ?
C30 C31 C32 119.8(3) . . ?
C30 C31 H31 120.1 . . ?
C32 C31 H31 120.1 . . ?
C24 C23 H23 120.2 . . ?
C22 C23 C24 119.6(2) . . ?
C22 C23 H23 120.2 . . ?
C66 C67 C68 119.5(2) . . ?
C66 C67 H67 120.2 . . ?
C68 C67 H67 120.2 . . ?
O71 C72 H72A 109.5 . . ?
O71 C72 H72B 109.5 . . ?
O71 C72 H72C 109.5 . . ?
H72A C72 H72B 109.5 . . ?
H72A C72 H72C 109.5 . . ?
H72B C72 H72C 109.5 . . ?
O63 C64 H64A 109.5 . . ?
O63 C64 H64B 109.5 . . ?
O63 C64 H64C 109.5 . . ?
H64A C64 H64B 109.5 . . ?
H64A C64 H64C 109.5 . . ?
H64B C64 H64C 109.5 . . ?
O35 C36 H36A 109.5 . . ?
O35 C36 H36B 109.5 . . ?
O35 C36 H36C 109.5 . . ?
H36A C36 H36B 109.5 . . ?
H36A C36 H36C 109.5 . . ?
H36B C36 H36C 109.5 . . ?
O27 C28 H28A 109.5 . . ?
O27 C28 H28B 109.5 . . ?
O27 C28 H28C 109.5 . . ?
H28A C28 H28B 109.5 . . ?
H28A C28 H28C 109.5 . . ?
H28B C28 H28C 109.5 . . ?

loop_
_geom_bond_atom_site_label_1
_geom_bond_atom_site_label_2
_geom_bond_distance
_geom_bond_site_symmetry_2
_geom_bond_publ_flag
O20 C19 1.223(3) . ?
O56 C55 1.222(3) . ?
O52 C51 1.216(3) . ?
O54 C53 1.229(3) . ?
O63 C60 1.357(3) . ?
O63 C64 1.428(3) . ?
O18 C17 1.225(3) . ?
O71 C68 1.369(3) . ?
O71 C72 1.434(3) . ?
O16 C15 1.215(3) . ?
O27 C24 1.365(3) . ?
O27 C28 1.430(3) . ?
O35 C32 1.367(3) . ?
O35 C36 1.414(4) . ?
C7 C6 1.379(3) . ?
C7 C8 1.458(3) . ?
C7 C17 1.513(3) . ?
C6 C5 1.456(3) . ?
C6 C19 1.516(3) . ?
C5 C14 1.384(3) . ?
C5 C4 1.415(4) . ?
C12 C13 1.406(3) . ?
C12 C15 1.516(4) . ?
C12 C11 1.375(4) . ?
C14 C13 1.406(3) . ?
C14 C1 1.399(3) . ?
C13 C8 1.377(3) . ?
C8 C9 1.423(3) . ?
C19 C29 1.471(3) . ?
C42 C41 1.459(4) . ?
C42 C43 1.379(4) . ?
C42 C55 1.515(3) . ?
C50 C49 1.411(4) . ?
C50 C37 1.405(3) . ?
C50 C41 1.388(3) . ?
C15 C1 1.513(3) . ?
C26 H26 0.9500 . ?
C26 C21 1.400(3) . ?
C26 C25 1.379(4) . ?
C9 H9 0.9500 . ?
C9 C10 1.386(3) . ?
C29 C30 1.397(3) . ?
C29 C34 1.393(3) . ?
C49 C48 1.407(3) . ?
C49 C44 1.387(4) . ?
C17 C21 1.480(4) . ?
C1 C2 1.372(4) . ?
C48 C51 1.506(4) . ?
C48 C47 1.383(4) . ?
C37 C51 1.520(3) . ?
C37 C38 1.362(4) . ?
C40 H40 0.9500 . ?
C40 C41 1.418(4) . ?
C40 C39 1.384(4) . ?
C10 H10 0.9500 . ?
C10 C11 1.411(4) . ?
C21 C22 1.398(4) . ?
C11 H11 0.9500 . ?
C44 C43 1.462(3) . ?
C44 C45 1.413(4) . ?
C3 H3 0.9500 . ?
C3 C2 1.417(4) . ?
C3 C4 1.379(3) . ?
C43 C53 1.513(4) . ?
C2 H2 0.9500 . ?
C30 H30 0.9500 . ?
C30 C31 1.373(4) . ?
C57 C62 1.395(4) . ?
C57 C53 1.477(4) . ?
C57 C58 1.400(4) . ?
C4 H4 0.9500 . ?
C25 H25 0.9500 . ?
C25 C24 1.388(4) . ?
C61 H61 0.9500 . ?
C61 C62 1.392(4) . ?
C61 C60 1.387(4) . ?
C65 C55 1.482(4) . ?
C65 C70 1.399(3) . ?
C65 C66 1.397(3) . ?
C34 H34 0.9500 . ?
C34 C33 1.393(4) . ?
C62 H62 0.9500 . ?
C45 H45 0.9500 . ?
C45 C46 1.381(4) . ?
C38 H38 0.9500 . ?
C38 C39 1.422(4) . ?
C69 H69 0.9500 . ?
C69 C70 1.375(4) . ?
C69 C68 1.396(3) . ?
C39 H39 0.9500 . ?
C47 H47 0.9500 . ?
C47 C46 1.409(4) . ?
C70 H70 0.9500 . ?
C60 C59 1.404(4) . ?
C66 H66 0.9500 . ?
C66 C67 1.385(4) . ?
C24 C23 1.390(4) . ?
C46 H46 0.9500 . ?
C58 H58 0.9500 . ?
C58 C59 1.372(4) . ?
C68 C67 1.394(4) . ?
C22 H22 0.9500 . ?
C22 C23 1.383(4) . ?
C33 H33 0.9500 . ?
C33 C32 1.389(4) . ?
C32 C31 1.385(4) . ?
C59 H59 0.9500 . ?
C31 H31 0.9500 . ?
C23 H23 0.9500 . ?
C67 H67 0.9500 . ?
C72 H72A 0.9800 . ?
C72 H72B 0.9800 . ?
C72 H72C 0.9800 . ?
C64 H64A 0.9800 . ?
C64 H64B 0.9800 . ?
C64 H64C 0.9800 . ?
C36 H36A 0.9800 . ?
C36 H36B 0.9800 . ?
C36 H36C 0.9800 . ?
C28 H28A 0.9800 . ?
C28 H28B 0.9800 . ?
C28 H28C 0.9800 . ?

loop_
_geom_torsion_atom_site_label_1
_geom_torsion_atom_site_label_2
_geom_torsion_atom_site_label_3
_geom_torsion_atom_site_label_4
_geom_torsion
_geom_torsion_site_symmetry_1
_geom_torsion_site_symmetry_2
_geom_torsion_site_symmetry_3
_geom_torsion_site_symmetry_4
_geom_torsion_publ_flag
O20 C19 C29 C30 -164.0(3) . . . . ?
O20 C19 C29 C34 12.9(4) . . . . ?
O63 C60 C59 C58 179.1(2) . . . . ?
O18 C17 C21 C26 -163.7(2) . . . . ?
O18 C17 C21 C22 11.5(4) . . . . ?
O71 C68 C67 C66 -177.6(3) . . . . ?
O16 C15 C1 C14 -178.5(2) . . . . ?
O16 C15 C1 C2 2.4(5) . . . . ?
O27 C24 C23 C22 178.1(3) . . . . ?
O35 C32 C31 C30 177.0(3) . . . . ?
C7 C6 C5 C14 1.6(3) . . . . ?
C7 C6 C5 C4 -178.1(2) . . . . ?
C7 C6 C19 O20 -110.7(3) . . . . ?
C7 C6 C19 C29 72.9(3) . . . . ?
C7 C8 C9 C10 178.3(2) . . . . ?
C7 C17 C21 C26 13.6(3) . . . . ?
C7 C17 C21 C22 -171.2(2) . . . . ?
C6 C7 C8 C13 2.3(3) . . . . ?
C6 C7 C8 C9 -175.9(2) . . . . ?
C6 C7 C17 O18 56.7(3) . . . . ?
C6 C7 C17 C21 -120.6(3) . . . . ?
C6 C5 C14 C13 0.9(3) . . . . ?
C6 C5 C14 C1 179.1(2) . . . . ?
C6 C5 C4 C3 -179.8(2) . . . . ?
C6 C19 C29 C30 12.2(4) . . . . ?
C6 C19 C29 C34 -170.9(2) . . . . ?
C5 C6 C19 O20 68.9(3) . . . . ?
C5 C6 C19 C29 -107.5(3) . . . . ?
C5 C14 C13 C12 177.7(2) . . . . ?
C5 C14 C13 C8 -1.8(4) . . . . ?
C5 C14 C1 C15 -178.5(2) . . . . ?
C5 C14 C1 C2 0.7(4) . . . . ?
C12 C13 C8 C7 -179.3(2) . . . . ?
C12 C13 C8 C9 -0.8(3) . . . . ?
C12 C15 C1 C14 0.9(2) . . . . ?
C12 C15 C1 C2 -178.2(3) . . . . ?
C14 C5 C4 C3 0.5(3) . . . . ?
C14 C13 C8 C7 0.2(3) . . . . ?
C14 C13 C8 C9 178.7(2) . . . . ?
C14 C1 C2 C3 0.3(3) . . . . ?
C13 C12 C15 O16 178.0(2) . . . . ?
C13 C12 C15 C1 -1.3(2) . . . . ?
C13 C12 C11 C10 0.3(3) . . . . ?
C13 C14 C1 C15 -0.2(3) . . . . ?
C13 C14 C1 C2 179.1(2) . . . . ?
C13 C8 C9 C10 0.1(3) . . . . ?
C8 C7 C6 C5 -3.2(4) . . . . ?
C8 C7 C6 C19 176.4(2) . . . . ?
C8 C7 C17 O18 -122.5(3) . . . . ?
C8 C7 C17 C21 60.1(3) . . . . ?
C8 C9 C10 C11 0.8(4) . . . . ?
C19 C6 C5 C14 -178.0(2) . . . . ?
C19 C6 C5 C4 2.3(4) . . . . ?
C19 C29 C30 C31 177.6(3) . . . . ?
C19 C29 C34 C33 -178.3(2) . . . . ?
C42 C43 C53 O54 123.9(3) . . . . ?
C42 C43 C53 C57 -58.5(3) . . . . ?
C50 C49 C48 C51 0.5(3) . . . . ?
C50 C49 C48 C47 -177.7(2) . . . . ?
C50 C49 C44 C43 -0.5(3) . . . . ?
C50 C49 C44 C45 177.8(2) . . . . ?
C50 C37 C51 O52 -178.5(2) . . . . ?
C50 C37 C51 C48 1.6(2) . . . . ?
C50 C37 C38 C39 -0.7(4) . . . . ?
C15 C12 C13 C14 1.3(3) . . . . ?
C15 C12 C13 C8 -179.2(2) . . . . ?
C15 C12 C11 C10 -180.0(2) . . . . ?
C15 C1 C2 C3 179.3(2) . . . . ?
C26 C21 C22 C23 -0.3(4) . . . . ?
C26 C25 C24 O27 -178.8(2) . . . . ?
C26 C25 C24 C23 -0.2(4) . . . . ?
C9 C10 C11 C12 -1.0(4) . . . . ?
C29 C30 C31 C32 1.1(4) . . . . ?
C29 C34 C33 C32 0.3(4) . . . . ?
C49 C50 C37 C51 -1.4(3) . . . . ?
C49 C50 C37 C38 177.2(2) . . . . ?
C49 C50 C41 C42 0.8(3) . . . . ?
C49 C50 C41 C40 -176.5(2) . . . . ?
C49 C48 C51 O52 178.8(2) . . . . ?
C49 C48 C51 C37 -1.2(2) . . . . ?
C49 C48 C47 C46 -0.4(3) . . . . ?
C49 C44 C43 C42 -0.5(3) . . . . ?
C49 C44 C43 C53 176.0(2) . . . . ?
C49 C44 C45 C46 -0.5(3) . . . . ?
C17 C7 C6 C5 177.5(2) . . . . ?
C17 C7 C6 C19 -2.9(3) . . . . ?
C17 C7 C8 C13 -178.5(2) . . . . ?
C17 C7 C8 C9 3.3(4) . . . . ?
C17 C21 C22 C23 -175.6(3) . . . . ?
C1 C14 C13 C12 -0.7(3) . . . . ?
C1 C14 C13 C8 179.7(2) . . . . ?
C48 C49 C44 C43 -177.5(2) . . . . ?
C48 C49 C44 C45 0.8(4) . . . . ?
C48 C47 C46 C45 0.6(4) . . . . ?
C37 C50 C49 C48 0.6(3) . . . . ?
C37 C50 C49 C44 -176.8(2) . . . . ?
C37 C50 C41 C42 177.5(2) . . . . ?
C37 C50 C41 C40 0.2(4) . . . . ?
C37 C38 C39 C40 0.9(4) . . . . ?
C21 C26 C25 C24 0.5(4) . . . . ?
C21 C22 C23 C24 0.6(4) . . . . ?
C41 C42 C43 C44 1.7(4) . . . . ?
C41 C42 C43 C53 -174.7(2) . . . . ?
C41 C42 C55 O56 123.0(3) . . . . ?
C41 C42 C55 C65 -55.2(3) . . . . ?
C41 C50 C49 C48 177.7(2) . . . . ?
C41 C50 C49 C44 0.3(4) . . . . ?
C41 C50 C37 C51 -178.4(2) . . . . ?
C41 C50 C37 C38 0.2(4) . . . . ?
C41 C40 C39 C38 -0.6(4) . . . . ?
C11 C12 C13 C14 -178.9(2) . . . . ?
C11 C12 C13 C8 0.6(4) . . . . ?
C11 C12 C15 O16 -1.7(5) . . . . ?
C11 C12 C15 C1 178.9(3) . . . . ?
C44 C49 C48 C51 177.8(2) . . . . ?
C44 C49 C48 C47 -0.4(4) . . . . ?
C44 C43 C53 O54 -52.7(3) . . . . ?
C44 C43 C53 C57 125.0(2) . . . . ?
C44 C45 C46 C47 -0.1(4) . . . . ?
C43 C42 C41 C50 -1.8(3) . . . . ?
C43 C42 C41 C40 175.0(2) . . . . ?
C43 C42 C55 O56 -48.9(3) . . . . ?
C43 C42 C55 C65 132.8(3) . . . . ?
C43 C44 C45 C46 177.5(2) . . . . ?
C2 C3 C4 C5 0.5(4) . . . . ?
C51 C48 C47 C46 -177.8(2) . . . . ?
C51 C37 C38 C39 177.3(2) . . . . ?
C30 C29 C34 C33 -1.3(4) . . . . ?
C57 C58 C59 C60 -0.5(4) . . . . ?
C4 C5 C14 C13 -179.3(2) . . . . ?
C4 C5 C14 C1 -1.1(4) . . . . ?
C4 C3 C2 C1 -0.9(4) . . . . ?
C25 C26 C21 C17 175.0(2) . . . . ?
C25 C26 C21 C22 -0.3(4) . . . . ?
C25 C24 C23 C22 -0.3(4) . . . . ?
C61 C60 C59 C58 0.0(4) . . . . ?
C65 C66 C67 C68 -2.1(4) . . . . ?
C55 C42 C41 C50 -173.5(2) . . . . ?
C55 C42 C41 C40 3.3(4) . . . . ?
C55 C42 C43 C44 173.4(2) . . . . ?
C55 C42 C43 C53 -3.0(3) . . . . ?
C55 C65 C70 C69 -177.1(3) . . . . ?
C55 C65 C66 C67 179.1(3) . . . . ?
C34 C29 C30 C31 0.6(4) . . . . ?
C34 C33 C32 O35 -177.6(3) . . . . ?
C34 C33 C32 C31 1.5(4) . . . . ?
C62 C57 C53 O54 161.0(2) . . . . ?
C62 C57 C53 C43 -16.5(4) . . . . ?
C62 C57 C58 C59 0.3(4) . . . . ?
C62 C61 C60 O63 -178.3(2) . . . . ?
C62 C61 C60 C59 0.7(4) . . . . ?
C45 C44 C43 C42 -178.5(2) . . . . ?
C45 C44 C43 C53 -2.0(4) . . . . ?
C38 C37 C51 O52 3.4(5) . . . . ?
C38 C37 C51 C48 -176.6(3) . . . . ?
C69 C68 C67 C66 1.2(4) . . . . ?
C53 C57 C62 C61 -178.2(2) . . . . ?
C53 C57 C58 C59 178.9(2) . . . . ?
C39 C40 C41 C42 -176.8(2) . . . . ?
C39 C40 C41 C50 0.1(3) . . . . ?
C47 C48 C51 O52 -3.5(4) . . . . ?
C47 C48 C51 C37 176.4(3) . . . . ?
C70 C65 C55 O56 157.5(3) . . . . ?
C70 C65 C55 C42 -24.3(4) . . . . ?
C70 C65 C66 C67 1.1(4) . . . . ?
C70 C69 C68 O71 179.6(2) . . . . ?
C70 C69 C68 C67 0.7(4) . . . . ?
C60 C61 C62 C57 -0.9(4) . . . . ?
C66 C65 C55 O56 -20.4(4) . . . . ?
C66 C65 C55 C42 157.7(2) . . . . ?
C66 C65 C70 C69 0.8(4) . . . . ?
C58 C57 C62 C61 0.4(4) . . . . ?
C58 C57 C53 O54 -17.5(4) . . . . ?
C58 C57 C53 C43 164.9(2) . . . . ?
C68 C69 C70 C65 -1.7(4) . . . . ?
C33 C32 C31 C30 -2.1(4) . . . . ?
C72 O71 C68 C69 175.7(2) . . . . ?
C72 O71 C68 C67 -5.4(4) . . . . ?
C64 O63 C60 C61 1.4(4) . . . . ?
C64 O63 C60 C59 -177.6(2) . . . . ?
C36 O35 C32 C33 3.4(4) . . . . ?
C36 O35 C32 C31 -175.7(3) . . . . ?
C28 O27 C24 C25 -180.0(3) . . . . ?
C28 O27 C24 C23 1.6(4) . . . . ?
